data_2009325
loop_
_publ_author_name
'Shen, Zhen'
'Shanmuga Sundara Raj, S.'
'Razak, Ibrahim Abdul'
'Fun, Hoong-Kun'
'Zuo, Jing-lin'
'You, Xiao-Zeng'

_publ_section_title Diazidobis(4,4'-di-<i>tert</i>-butyl-2,2'-bipyridine-<i>N</i>,<i>N</i>')manganese(II)
_journal_issue 12
_journal_name_full 'Acta Crystallographica Section C'
_journal_page_first IUC9900167
_journal_paper_doi 10.1107/S0108270199098352
_journal_volume 55
_journal_year 1999
_chemical_formula_iupac '[Mn (C18 H24 N2)2 (N3)2]'
_chemical_formula_sum 'C36 H48 Mn N10'
_chemical_formula_weight 675.78
_chemical_name_systematic
;
diazidobis(4,4'-di-tert-butyl-2,2'-bipyridine-N,N')manganese(II)
;
_space_group_IT_number 14
_symmetry_cell_setting monoclinic
_symmetry_space_group_name_Hall '-P 2yn'
_symmetry_space_group_name_H-M 'P 1 21/n 1'
_audit_creation_method SHELXL-97
_cell_angle_alpha 90.00
_cell_angle_beta 93.4400(10)
_cell_angle_gamma 90.00
_cell_formula_units_Z 4
_cell_length_a 11.2104(2)
_cell_length_b 11.0090(2)
_cell_length_c 30.5831(6)
_cell_measurement_reflns_used 5481
_cell_measurement_temperature 293(2)
_cell_measurement_theta_max 28.36
_cell_measurement_theta_min 2.65
_cell_volume 3767.62(12)
_computing_cell_refinement 'SAINT (Siemens, 1996)'
_computing_data_collection 'SMART (Siemens, 1996)'
_computing_data_reduction SAINT
_computing_molecular_graphics SHELXTL
_computing_publication_material 'SHELXTL and PARST (Nardelli, 1995)'
_computing_structure_refinement SHELXTL
_computing_structure_solution 'SHELXTL (Sheldrick, 1997)'
_diffrn_ambient_temperature 293(2)
_diffrn_detector_area_resol_mean 8.33
_diffrn_measured_fraction_theta_full 0.993
_diffrn_measured_fraction_theta_max 0.993
_diffrn_measurement_device_type 'Siemens SMART CCD area-detector'
_diffrn_measurement_method \w
_diffrn_radiation_monochromator graphite
_diffrn_radiation_source 'fine-focus sealed tube'
_diffrn_radiation_type MoK\a
_diffrn_radiation_wavelength 0.71073
_diffrn_reflns_av_R_equivalents 0.075
_diffrn_reflns_av_sigmaI/netI 0.087
_diffrn_reflns_limit_h_max 14
_diffrn_reflns_limit_h_min -14
_diffrn_reflns_limit_k_max 14
_diffrn_reflns_limit_k_min -12
_diffrn_reflns_limit_l_max 38
_diffrn_reflns_limit_l_min -40
_diffrn_reflns_number 26261
_diffrn_reflns_theta_full 28.28
_diffrn_reflns_theta_max 28.28
_diffrn_reflns_theta_min 2.65
_exptl_absorpt_coefficient_mu 0.389
_exptl_absorpt_correction_T_max 0.926
_exptl_absorpt_correction_T_min 0.879
_exptl_absorpt_correction_type empirical
_exptl_absorpt_process_details '(SADABS; Sheldrick, 1996)'
_exptl_crystal_colour yellow
_exptl_crystal_density_diffrn 1.19
_exptl_crystal_density_method 'not measured'
_exptl_crystal_description slab
_exptl_crystal_F_000 1436
_exptl_crystal_size_max 0.34
_exptl_crystal_size_mid 0.32
_exptl_crystal_size_min 0.20
_refine_diff_density_max 0.800
_refine_diff_density_min -0.677
_refine_ls_extinction_method none
_refine_ls_goodness_of_fit_ref 0.939
_refine_ls_hydrogen_treatment constr
_refine_ls_matrix_type full
_refine_ls_number_parameters 424
_refine_ls_number_reflns 9272
_refine_ls_number_restraints 0
_refine_ls_restrained_S_all 0.939
_refine_ls_R_factor_all 0.103
_refine_ls_R_factor_gt 0.058
_refine_ls_shift/su_max 0.002
_refine_ls_shift/su_mean 0.000
_refine_ls_structure_factor_coef Fsqd
_refine_ls_weighting_details 'calc w = 1/[\s^2^(Fo^2^)+(0.0750P)^2^] where P = (Fo^2^+2Fc^2^)/3'
_refine_ls_weighting_scheme calc
_refine_ls_wR_factor_ref 0.155
_reflns_number_gt 5558
_reflns_number_total 9272
_reflns_threshold_expression I>2\s(I)
_cod_data_source_file qb0135.cif
_cod_data_source_block I
_cod_original_sg_symbol_H-M 'P 21/n'
_cod_database_code 2009325

loop_
_symmetry_equiv_pos_as_xyz
'x, y, z'
'-x+1/2, y+1/2, -z+1/2'
'-x, -y, -z'
'x-1/2, -y-1/2, z-1/2'

loop_
_atom_site_label
_atom_site_fract_x
_atom_site_fract_y
_atom_site_fract_z
_atom_site_U_iso_or_equiv
_atom_site_adp_type
_atom_site_calc_flag
_atom_site_refinement_flags
_atom_site_occupancy
_atom_site_disorder_assembly
_atom_site_disorder_group
_atom_site_type_symbol
Mn1 0.89244(3) 0.46659(3) 0.613310(12) 0.03554(12) Uani d . 1 . . Mn
N1 1.08814(16) 0.40557(18) 0.59749(6) 0.0365(4) Uani d . 1 . . N
N2 1.02663(16) 0.52019(18) 0.66981(7) 0.0371(4) Uani d . 1 . . N
N3 0.83297(16) 0.35111(17) 0.55319(6) 0.0352(4) Uani d . 1 . . N
N4 0.85377(17) 0.27090(17) 0.63486(6) 0.0364(4) Uani d . 1 . . N
N5 0.9068(3) 0.6226(2) 0.57308(9) 0.0699(8) Uani d . 1 . . N
N6 0.8695(3) 0.7144(2) 0.55941(8) 0.0592(7) Uani d . 1 . . N
N7 0.8378(4) 0.8066(3) 0.54538(10) 0.1049(13) Uani d . 1 . . N
N8 0.7484(2) 0.5194(2) 0.65230(10) 0.0664(8) Uani d . 1 . . N
N9 0.6597(2) 0.5253(2) 0.66900(8) 0.0558(6) Uani d . 1 . . N
N10 0.5689(3) 0.5349(4) 0.68486(14) 0.1191(14) Uani d . 1 . . N
C1 1.1182(2) 0.3435(2) 0.56201(9) 0.0445(6) Uani d . 1 . . C
H1A 1.0569 0.3142 0.5431 0.053 Uiso calc R 1 . . H
C2 1.2343(2) 0.3204(2) 0.55183(8) 0.0428(6) Uani d . 1 . . C
H2A 1.2494 0.2743 0.5273 0.051 Uiso calc R 1 . . H
C3 1.3280(2) 0.3664(2) 0.57831(8) 0.0384(5) Uani d . 1 . . C
C4 1.2973(2) 0.4314(2) 0.61470(8) 0.0385(5) Uani d . 1 . . C
H4A 1.3573 0.4645 0.6334 0.046 Uiso calc R 1 . . H
C5 1.17855(19) 0.44816(19) 0.62391(7) 0.0318(5) Uani d . 1 . . C
C6 1.1453(2) 0.5092(2) 0.66488(8) 0.0335(5) Uani d . 1 . . C
C7 1.2288(2) 0.5488(2) 0.69677(9) 0.0418(6) Uani d . 1 . . C
H7A 1.3096 0.5419 0.6919 0.050 Uiso calc R 1 . . H
C8 1.1949(2) 0.5989(2) 0.73599(9) 0.0457(6) Uani d . 1 . . C
C9 1.0731(2) 0.6100(3) 0.74017(10) 0.0535(7) Uani d . 1 . . C
H9A 1.0448 0.6441 0.7654 0.064 Uiso calc R 1 . . H
C10 0.9938(2) 0.5707(3) 0.70695(9) 0.0489(7) Uani d . 1 . . C
H10A 0.9125 0.5798 0.7106 0.059 Uiso calc R 1 . . H
C11 1.4590(2) 0.3484(3) 0.56955(10) 0.0542(7) Uani d . 1 . . C
C12 1.5207(3) 0.2808(4) 0.60838(13) 0.0793(11) Uani d . 1 . . C
H12A 1.6035 0.2690 0.6032 0.119 Uiso calc R 1 . . H
H12B 1.4830 0.2033 0.6117 0.119 Uiso calc R 1 . . H
H12C 1.5142 0.3276 0.6346 0.119 Uiso calc R 1 . . H
C13 1.4738(3) 0.2764(4) 0.52718(12) 0.0791(11) Uani d . 1 . . C
H13A 1.5572 0.2668 0.5227 0.119 Uiso calc R 1 . . H
H13B 1.4358 0.3195 0.5029 0.119 Uiso calc R 1 . . H
H13C 1.4374 0.1979 0.5296 0.119 Uiso calc R 1 . . H
C14 1.5164(3) 0.4746(3) 0.56491(12) 0.0698(9) Uani d . 1 . . C
H14A 1.5992 0.4652 0.5594 0.105 Uiso calc R 1 . . H
H14B 1.5095 0.5197 0.5915 0.105 Uiso calc R 1 . . H
H14C 1.4761 0.5174 0.5410 0.105 Uiso calc R 1 . . H
C15 1.2903(3) 0.6382(3) 0.77113(10) 0.0595(8) Uani d . 1 . . C
C16 1.2333(4) 0.6832(4) 0.81245(13) 0.1074(16) Uani d . 1 . . C
H16A 1.2948 0.7072 0.8339 0.161 Uiso calc R 1 . . H
H16B 1.1866 0.6191 0.8241 0.161 Uiso calc R 1 . . H
H16C 1.1826 0.7515 0.8052 0.161 Uiso calc R 1 . . H
C17 1.3652(3) 0.7400(3) 0.75212(14) 0.0878(12) Uani d . 1 . . C
H17A 1.4255 0.7657 0.7738 0.132 Uiso calc R 1 . . H
H17B 1.3144 0.8074 0.7440 0.132 Uiso calc R 1 . . H
H17C 1.4026 0.7104 0.7268 0.132 Uiso calc R 1 . . H
C18 1.3729(3) 0.5302(3) 0.78269(12) 0.0724(10) Uani d . 1 . . C
H18A 1.4328 0.5544 0.8047 0.109 Uiso calc R 1 . . H
H18B 1.4107 0.5040 0.7570 0.109 Uiso calc R 1 . . H
H18C 1.3268 0.4645 0.7936 0.109 Uiso calc R 1 . . H
C19 0.8288(2) 0.3945(2) 0.51226(9) 0.0448(6) Uani d . 1 . . C
H19A 0.8344 0.4780 0.5085 0.054 Uiso calc R 1 . . H
C20 0.8167(2) 0.3234(2) 0.47563(9) 0.0491(7) Uani d . 1 . . C
H20A 0.8133 0.3591 0.4480 0.059 Uiso calc R 1 . . H
C21 0.8094(2) 0.1974(2) 0.47948(8) 0.0436(6) Uani d . 1 . . C
C22 0.8151(2) 0.1526(2) 0.52229(8) 0.0416(6) Uani d . 1 . . C
H22A 0.8117 0.0692 0.5268 0.050 Uiso calc R 1 . . H
C23 0.82575(19) 0.2292(2) 0.55800(8) 0.0333(5) Uani d . 1 . . C
C24 0.82586(19) 0.18650(19) 0.60428(7) 0.0318(5) Uani d . 1 . . C
C25 0.7914(2) 0.0704(2) 0.61532(8) 0.0393(6) Uani d . 1 . . C
H25A 0.7756 0.0132 0.5934 0.047 Uiso calc R 1 . . H
C26 0.7802(2) 0.0380(2) 0.65880(8) 0.0439(6) Uani d . 1 . . C
C27 0.8076(3) 0.1271(2) 0.68956(9) 0.0495(7) Uani d . 1 . . C
H27A 0.8015 0.1106 0.7192 0.059 Uiso calc R 1 . . H
C28 0.8436(2) 0.2393(2) 0.67667(9) 0.0462(6) Uani d . 1 . . C
H28A 0.8621 0.2970 0.6982 0.055 Uiso calc R 1 . . H
C29 0.7923(3) 0.1140(3) 0.44026(9) 0.0638(8) Uani d . 1 . . C
C30 0.8012(5) 0.1808(4) 0.39701(11) 0.1144(18) Uani d . 1 . . C
H30A 0.7898 0.1243 0.3732 0.172 Uiso calc R 1 . . H
H30B 0.8786 0.2176 0.3962 0.172 Uiso calc R 1 . . H
H30C 0.7407 0.2425 0.3944 0.172 Uiso calc R 1 . . H
C31 0.6709(4) 0.0515(5) 0.44214(15) 0.1266(19) Uani d . 1 . . C
H31A 0.6584 -0.0019 0.4175 0.190 Uiso calc R 1 . . H
H31B 0.6089 0.1118 0.4414 0.190 Uiso calc R 1 . . H
H31C 0.6691 0.0055 0.4687 0.190 Uiso calc R 1 . . H
C32 0.8903(5) 0.0139(4) 0.44258(14) 0.1095(16) Uani d . 1 . . C
H32A 0.8791 -0.0388 0.4176 0.164 Uiso calc R 1 . . H
H32B 0.8845 -0.0326 0.4689 0.164 Uiso calc R 1 . . H
H32C 0.9677 0.0511 0.4426 0.164 Uiso calc R 1 . . H
C33 0.7397(3) -0.0899(3) 0.67056(10) 0.0669(9) Uani d . 1 . . C
C34 0.7055(8) -0.0989(5) 0.71689(17) 0.217(4) Uani d . 1 . . C
H34A 0.7693 -0.0680 0.7361 0.325 Uiso calc R 1 . . H
H34B 0.6909 -0.1824 0.7239 0.325 Uiso calc R 1 . . H
H34C 0.6345 -0.0522 0.7204 0.325 Uiso calc R 1 . . H
C35 0.8511(4) -0.1724(3) 0.66577(18) 0.1148(17) Uani d . 1 . . C
H35A 0.8752 -0.1684 0.6362 0.172 Uiso calc R 1 . . H
H35B 0.8314 -0.2548 0.6727 0.172 Uiso calc R 1 . . H
H35C 0.9154 -0.1449 0.6854 0.172 Uiso calc R 1 . . H
C36 0.6431(4) -0.1371(4) 0.63835(17) 0.1141(17) Uani d . 1 . . C
H36A 0.6689 -0.1296 0.6091 0.171 Uiso calc R 1 . . H
H36B 0.5713 -0.0908 0.6410 0.171 Uiso calc R 1 . . H
H36C 0.6277 -0.2210 0.6445 0.171 Uiso calc R 1 . . H

loop_
_atom_site_aniso_label
_atom_site_aniso_U_11
_atom_site_aniso_U_22
_atom_site_aniso_U_33
_atom_site_aniso_U_12
_atom_site_aniso_U_13
_atom_site_aniso_U_23
Mn1 0.03138(19) 0.03198(19) 0.0433(2) 0.00004(15) 0.00212(15) -0.00274(16)
N1 0.0316(10) 0.0422(11) 0.0356(11) 0.0016(9) 0.0022(9) -0.0054(9)
N2 0.0317(9) 0.0398(11) 0.0399(11) 0.0019(8) 0.0031(9) -0.0021(9)
N3 0.0365(10) 0.0311(10) 0.0378(11) -0.0003(8) 0.0000(9) 0.0017(8)
N4 0.0391(10) 0.0353(10) 0.0349(11) -0.0002(9) 0.0018(9) -0.0007(9)
N5 0.092(2) 0.0425(14) 0.0763(19) 0.0030(14) 0.0160(16) 0.0099(13)
N6 0.095(2) 0.0445(14) 0.0374(13) 0.0016(14) 0.0006(13) -0.0048(11)
N7 0.194(4) 0.0551(18) 0.063(2) 0.025(2) -0.016(2) 0.0032(15)
N8 0.0418(13) 0.0617(16) 0.097(2) 0.0010(12) 0.0198(14) -0.0233(15)
N9 0.0497(14) 0.0604(15) 0.0583(15) 0.0015(12) 0.0113(13) -0.0087(12)
N10 0.076(2) 0.175(4) 0.112(3) -0.004(2) 0.053(2) -0.021(3)
C1 0.0341(12) 0.0558(15) 0.0433(15) -0.0001(12) 0.0006(11) -0.0139(12)
C2 0.0418(13) 0.0492(15) 0.0384(14) 0.0037(11) 0.0100(12) -0.0059(11)
C3 0.0334(11) 0.0412(13) 0.0413(14) 0.0029(10) 0.0078(11) 0.0067(11)
C4 0.0291(11) 0.0498(14) 0.0364(13) -0.0030(10) 0.0011(10) 0.0006(11)
C5 0.0311(11) 0.0324(12) 0.0319(12) 0.0013(9) 0.0022(10) 0.0034(9)
C6 0.0320(11) 0.0319(11) 0.0365(13) 0.0007(9) 0.0023(10) 0.0023(9)
C7 0.0358(12) 0.0431(14) 0.0464(15) -0.0001(11) 0.0014(11) -0.0056(11)
C8 0.0492(14) 0.0419(14) 0.0455(15) 0.0011(12) -0.0011(13) -0.0092(12)
C9 0.0506(15) 0.0623(18) 0.0478(16) 0.0075(14) 0.0042(13) -0.0185(14)
C10 0.0413(13) 0.0545(16) 0.0516(17) 0.0086(12) 0.0086(13) -0.0105(13)
C11 0.0335(12) 0.0727(19) 0.0582(18) 0.0013(13) 0.0173(13) -0.0020(15)
C12 0.0437(16) 0.100(3) 0.095(3) 0.0244(17) 0.0092(18) 0.013(2)
C13 0.0526(17) 0.099(3) 0.089(3) 0.0040(18) 0.0364(18) -0.021(2)
C14 0.0453(16) 0.089(2) 0.077(2) -0.0137(16) 0.0210(16) -0.0012(19)
C15 0.0581(17) 0.0630(18) 0.0557(19) -0.0031(15) -0.0100(15) -0.0211(15)
C16 0.096(3) 0.149(4) 0.075(3) 0.002(3) -0.014(2) -0.062(3)
C17 0.083(2) 0.067(2) 0.110(3) -0.0221(19) -0.027(2) -0.007(2)
C18 0.075(2) 0.074(2) 0.064(2) -0.0019(18) -0.0285(18) -0.0059(17)
C19 0.0549(15) 0.0373(13) 0.0416(15) -0.0055(12) -0.0018(13) 0.0092(11)
C20 0.0635(17) 0.0501(15) 0.0336(14) -0.0051(13) 0.0012(13) 0.0068(12)
C21 0.0511(14) 0.0448(14) 0.0351(14) -0.0043(12) 0.0035(12) -0.0006(11)
C22 0.0513(14) 0.0343(12) 0.0396(14) -0.0028(11) 0.0041(12) 0.0001(11)
C23 0.0311(11) 0.0329(12) 0.0361(13) -0.0005(9) 0.0040(10) 0.0016(10)
C24 0.0308(11) 0.0314(11) 0.0331(12) 0.0029(9) 0.0022(10) 0.0001(9)
C25 0.0517(14) 0.0315(11) 0.0359(13) 0.0015(11) 0.0115(12) -0.0027(10)
C26 0.0559(15) 0.0362(13) 0.0408(14) 0.0053(12) 0.0137(12) 0.0043(11)
C27 0.0683(17) 0.0466(15) 0.0344(14) 0.0024(13) 0.0111(13) 0.0036(12)
C28 0.0585(16) 0.0447(14) 0.0353(14) -0.0032(12) 0.0017(12) -0.0048(11)
C29 0.094(2) 0.0602(19) 0.0368(16) -0.0083(18) 0.0023(16) -0.0101(14)
C30 0.216(6) 0.089(3) 0.0392(19) -0.015(3) 0.011(3) -0.0082(19)
C31 0.136(4) 0.154(5) 0.088(3) -0.069(4) 0.001(3) -0.051(3)
C32 0.170(5) 0.081(3) 0.079(3) 0.027(3) 0.022(3) -0.031(2)
C33 0.113(3) 0.0391(15) 0.0506(18) -0.0072(18) 0.0215(19) 0.0084(13)
C34 0.382(12) 0.148(4) 0.136(4) -0.110(6) 0.155(6) -0.012(3)
C35 0.139(4) 0.0430(19) 0.158(5) 0.008(2) -0.025(4) 0.008(2)
C36 0.109(3) 0.086(3) 0.145(4) -0.049(3) -0.014(3) 0.040(3)

loop_
_atom_type_symbol
_atom_type_description
_atom_type_scat_dispersion_real
_atom_type_scat_dispersion_imag
_atom_type_scat_source
C C 0.0033 0.0016 'International Tables Vol C Tables 4.2.6.8 and 6.1.1.4'
H H 0.0000 0.0000 'International Tables Vol C Tables 4.2.6.8 and 6.1.1.4'
N N 0.0061 0.0033 'International Tables Vol C Tables 4.2.6.8 and 6.1.1.4'
Mn Mn 0.3368 0.7283 'International Tables Vol C Tables 4.2.6.8 and 6.1.1.4'

loop_
_geom_angle_atom_site_label_1
_geom_angle_atom_site_label_2
_geom_angle_atom_site_label_3
_geom_angle
_geom_angle_publ_flag
N5 Mn1 N8 100.90(10) yes
N5 Mn1 N2 99.20(10) yes
N8 Mn1 N2 89.60(10) yes
N5 Mn1 N3 90.70(10) yes
N8 Mn1 N3 113.70(10) yes
N2 Mn1 N3 152.60(10) yes
N5 Mn1 N4 160.80(10) yes
N8 Mn1 N4 86.20(10) yes
N2 Mn1 N4 98.70(10) yes
N3 Mn1 N4 70.20(10) yes
N5 Mn1 N1 90.50(10) yes
N8 Mn1 N1 158.00(10) yes
N2 Mn1 N1 69.80(10) yes
N3 Mn1 N1 84.70(10) yes
N4 Mn1 N1 89.20(10) yes
C1 N1 C5 116.56(19) ?
C1 N1 Mn1 126.12(15) ?
C5 N1 Mn1 116.90(14) ?
C10 N2 C6 117.0(2) ?
C10 N2 Mn1 123.00(16) ?
C6 N2 Mn1 119.79(16) ?
C19 N3 C23 117.2(2) ?
C19 N3 Mn1 122.88(16) ?
C23 N3 Mn1 118.53(15) ?
C28 N4 C24 117.2(2) ?
C28 N4 Mn1 123.10(16) ?
C24 N4 Mn1 119.26(15) ?
N6 N5 Mn1 150.9(3) ?
N7 N6 N5 176.9(4) yes
N9 N8 Mn1 164.8(2) ?
N8 N9 N10 177.4(4) yes
N1 C1 C2 124.2(2) ?
N1 C1 H1A 117.9 ?
C2 C1 H1A 117.9 ?
C1 C2 C3 119.6(2) ?
C1 C2 H2A 120.2 ?
C3 C2 H2A 120.2 ?
C2 C3 C4 116.3(2) ?
C2 C3 C11 123.8(2) ?
C4 C3 C11 119.9(2) ?
C3 C4 C5 121.3(2) ?
C3 C4 H4A 119.4 ?
C5 C4 H4A 119.4 ?
N1 C5 C4 122.0(2) ?
N1 C5 C6 116.51(19) ?
C4 C5 C6 121.4(2) ?
N2 C6 C7 121.5(2) ?
N2 C6 C5 115.5(2) ?
C7 C6 C5 122.9(2) ?
C6 C7 C8 121.7(2) ?
C6 C7 H7A 119.2 ?
C8 C7 H7A 119.2 ?
C9 C8 C7 115.8(2) ?
C9 C8 C15 124.1(2) ?
C7 C8 C15 120.1(2) ?
C10 C9 C8 120.0(3) ?
C10 C9 H9A 120.0 ?
C8 C9 H9A 120.0 ?
N2 C10 C9 124.0(2) ?
N2 C10 H10A 118.0 ?
C9 C10 H10A 118.0 ?
C3 C11 C12 108.8(2) ?
C3 C11 C13 111.7(2) ?
C12 C11 C13 109.7(3) ?
C3 C11 C14 108.2(2) ?
C12 C11 C14 109.8(3) ?
C13 C11 C14 108.7(3) ?
C11 C12 H12A 109.5 ?
C11 C12 H12B 109.5 ?
H12A C12 H12B 109.5 ?
C11 C12 H12C 109.5 ?
H12A C12 H12C 109.5 ?
H12B C12 H12C 109.5 ?
C11 C13 H13A 109.5 ?
C11 C13 H13B 109.5 ?
H13A C13 H13B 109.5 ?
C11 C13 H13C 109.5 ?
H13A C13 H13C 109.5 ?
H13B C13 H13C 109.5 ?
C11 C14 H14A 109.5 ?
C11 C14 H14B 109.5 ?
H14A C14 H14B 109.5 ?
C11 C14 H14C 109.5 ?
H14A C14 H14C 109.5 ?
H14B C14 H14C 109.5 ?
C8 C15 C16 111.2(3) ?
C8 C15 C17 108.4(3) ?
C16 C15 C17 110.0(3) ?
C8 C15 C18 109.2(2) ?
C16 C15 C18 109.6(3) ?
C17 C15 C18 108.4(3) ?
C15 C16 H16A 109.5 ?
C15 C16 H16B 109.5 ?
H16A C16 H16B 109.5 ?
C15 C16 H16C 109.5 ?
H16A C16 H16C 109.5 ?
H16B C16 H16C 109.5 ?
C15 C17 H17A 109.5 ?
C15 C17 H17B 109.5 ?
H17A C17 H17B 109.5 ?
C15 C17 H17C 109.5 ?
H17A C17 H17C 109.5 ?
H17B C17 H17C 109.5 ?
C15 C18 H18A 109.5 ?
C15 C18 H18B 109.5 ?
H18A C18 H18B 109.5 ?
C15 C18 H18C 109.5 ?
H18A C18 H18C 109.5 ?
H18B C18 H18C 109.5 ?
N3 C19 C20 124.0(2) ?
N3 C19 H19A 118.0 ?
C20 C19 H19A 118.0 ?
C19 C20 C21 120.2(2) ?
C19 C20 H20A 119.9 ?
C21 C20 H20A 119.9 ?
C20 C21 C22 115.5(2) ?
C20 C21 C29 122.8(2) ?
C22 C21 C29 121.7(2) ?
C23 C22 C21 121.5(2) ?
C23 C22 H22A 119.2 ?
C21 C22 H22A 119.2 ?
N3 C23 C22 121.6(2) ?
N3 C23 C24 114.8(2) ?
C22 C23 C24 123.6(2) ?
N4 C24 C25 121.8(2) ?
N4 C24 C23 115.45(19) ?
C25 C24 C23 122.6(2) ?
C24 C25 C26 120.9(2) ?
C24 C25 H25A 119.6 ?
C26 C25 H25A 119.6 ?
C27 C26 C25 116.1(2) ?
C27 C26 C33 123.4(2) ?
C25 C26 C33 120.4(2) ?
C28 C27 C26 120.2(2) ?
C28 C27 H27A 119.9 ?
C26 C27 H27A 119.9 ?
N4 C28 C27 123.8(2) ?
N4 C28 H28A 118.1 ?
C27 C28 H28A 118.1 ?
C21 C29 C30 112.6(3) ?
C21 C29 C31 108.3(3) ?
C30 C29 C31 110.8(3) ?
C21 C29 C32 109.8(3) ?
C30 C29 C32 107.4(3) ?
C31 C29 C32 107.9(3) ?
C29 C30 H30A 109.5 ?
C29 C30 H30B 109.5 ?
H30A C30 H30B 109.5 ?
C29 C30 H30C 109.5 ?
H30A C30 H30C 109.5 ?
H30B C30 H30C 109.5 ?
C29 C31 H31A 109.5 ?
C29 C31 H31B 109.5 ?
H31A C31 H31B 109.5 ?
C29 C31 H31C 109.5 ?
H31A C31 H31C 109.5 ?
H31B C31 H31C 109.5 ?
C29 C32 H32A 109.5 ?
C29 C32 H32B 109.5 ?
H32A C32 H32B 109.5 ?
C29 C32 H32C 109.5 ?
H32A C32 H32C 109.5 ?
H32B C32 H32C 109.5 ?
C34 C33 C36 112.4(4) ?
C34 C33 C26 112.4(3) ?
C36 C33 C26 112.0(3) ?
C34 C33 C35 107.7(4) ?
C36 C33 C35 106.6(3) ?
C26 C33 C35 105.3(3) ?
C33 C34 H34A 109.5 ?
C33 C34 H34B 109.5 ?
H34A C34 H34B 109.5 ?
C33 C34 H34C 109.5 ?
H34A C34 H34C 109.5 ?
H34B C34 H34C 109.5 ?
C33 C35 H35A 109.5 ?
C33 C35 H35B 109.5 ?
H35A C35 H35B 109.5 ?
C33 C35 H35C 109.5 ?
H35A C35 H35C 109.5 ?
H35B C35 H35C 109.5 ?
C33 C36 H36A 109.5 ?
C33 C36 H36B 109.5 ?
H36A C36 H36B 109.5 ?
C33 C36 H36C 109.5 ?
H36A C36 H36C 109.5 ?
H36B C36 H36C 109.5 ?

loop_
_geom_bond_atom_site_label_1
_geom_bond_atom_site_label_2
_geom_bond_site_symmetry_2
_geom_bond_distance
_geom_bond_publ_flag
Mn1 N5 . 2.125(3) yes
Mn1 N8 . 2.145(2) yes
Mn1 N2 . 2.299(2) yes
Mn1 N3 . 2.301(2) yes
Mn1 N4 . 2.302(2) yes
Mn1 N1 . 2.372(2) yes
N1 C1 . 1.342(3) ?
N1 C5 . 1.342(3) ?
N2 C10 . 1.336(3) ?
N2 C6 . 1.353(3) ?
N3 C19 . 1.338(3) ?
N3 C23 . 1.353(3) ?
N4 C28 . 1.337(3) ?
N4 C24 . 1.342(3) ?
N5 N6 . 1.161(3) yes
N6 N7 . 1.150(3) yes
N8 N9 . 1.146(3) yes
N9 N10 . 1.158(4) yes
C1 C2 . 1.379(3) ?
C1 H1A . 0.9300 ?
C2 C3 . 1.383(3) ?
C2 H2A . 0.9300 ?
C3 C4 . 1.384(3) ?
C3 C11 . 1.522(3) ?
C4 C5 . 1.389(3) ?
C4 H4A . 0.9300 ?
C5 C6 . 1.489(3) ?
C6 C7 . 1.381(3) ?
C7 C8 . 1.394(4) ?
C7 H7A . 0.9300 ?
C8 C9 . 1.384(4) ?
C8 C15 . 1.532(4) ?
C9 C10 . 1.379(4) ?
C9 H9A . 0.9300 ?
C10 H10A . 0.9300 ?
C11 C12 . 1.531(4) ?
C11 C13 . 1.537(4) ?
C11 C14 . 1.540(4) ?
C12 H12A . 0.9600 ?
C12 H12B . 0.9600 ?
C12 H12C . 0.9600 ?
C13 H13A . 0.9600 ?
C13 H13B . 0.9600 ?
C13 H13C . 0.9600 ?
C14 H14A . 0.9600 ?
C14 H14B . 0.9600 ?
C14 H14C . 0.9600 ?
C15 C16 . 1.532(5) ?
C15 C17 . 1.535(5) ?
C15 C18 . 1.536(4) ?
C16 H16A . 0.9600 ?
C16 H16B . 0.9600 ?
C16 H16C . 0.9600 ?
C17 H17A . 0.9600 ?
C17 H17B . 0.9600 ?
C17 H17C . 0.9600 ?
C18 H18A . 0.9600 ?
C18 H18B . 0.9600 ?
C18 H18C . 0.9600 ?
C19 C20 . 1.367(4) ?
C19 H19A . 0.9300 ?
C20 C21 . 1.394(4) ?
C20 H20A . 0.9300 ?
C21 C22 . 1.397(3) ?
C21 C29 . 1.514(4) ?
C22 C23 . 1.379(3) ?
C22 H22A . 0.9300 ?
C23 C24 . 1.492(3) ?
C24 C25 . 1.383(3) ?
C25 C26 . 1.390(3) ?
C25 H25A . 0.9300 ?
C26 C27 . 1.381(4) ?
C26 C33 . 1.529(4) ?
C27 C28 . 1.364(4) ?
C27 H27A . 0.9300 ?
C28 H28A . 0.9300 ?
C29 C30 . 1.521(5) ?
C29 C31 . 1.530(5) ?
C29 C32 . 1.555(5) ?
C30 H30A . 0.9600 ?
C30 H30B . 0.9600 ?
C30 H30C . 0.9600 ?
C31 H31A . 0.9600 ?
C31 H31B . 0.9600 ?
C31 H31C . 0.9600 ?
C32 H32A . 0.9600 ?
C32 H32B . 0.9600 ?
C32 H32C . 0.9600 ?
C33 C34 . 1.493(5) ?
C33 C36 . 1.512(5) ?
C33 C35 . 1.558(5) ?
C34 H34A . 0.9600 ?
C34 H34B . 0.9600 ?
C34 H34C . 0.9600 ?
C35 H35A . 0.9600 ?
C35 H35B . 0.9600 ?
C35 H35C . 0.9600 ?
C36 H36A . 0.9600 ?
C36 H36B . 0.9600 ?
C36 H36C . 0.9600 ?

loop_
_geom_hbond_atom_site_label_D
_geom_hbond_atom_site_label_H
_geom_hbond_atom_site_label_A
_geom_hbond_site_symmetry_A
_geom_hbond_distance_DH
_geom_hbond_distance_HA
_geom_hbond_distance_DA
_geom_hbond_angle_DHA
_geom_hbond_publ_flag
C1 H1A N3 1_555 0.93 2.58 3.194(3) 124 no
C10 H10A N8 1_555 0.93 2.57 3.183(3) 124 no
C19 H19A N5 1_555 0.93 2.63 3.215(3) 122 no
C2 H2A N7 3_766 0.93 2.54 3.340(4) 145 no

loop_
_geom_torsion_atom_site_label_1
_geom_torsion_atom_site_label_2
_geom_torsion_atom_site_label_3
_geom_torsion_atom_site_label_4
_geom_torsion
N5 Mn1 N1 C1 -83.4(2)
N8 Mn1 N1 C1 155.2(2)
N2 Mn1 N1 C1 177.0(2)
N3 Mn1 N1 C1 7.2(2)
N4 Mn1 N1 C1 77.4(2)
N5 Mn1 N1 C5 88.85(17)
N8 Mn1 N1 C5 -32.6(3)
N2 Mn1 N1 C5 -10.73(15)
N3 Mn1 N1 C5 179.52(17)
N4 Mn1 N1 C5 -110.30(16)
N5 Mn1 N2 C10 97.2(2)
N8 Mn1 N2 C10 -3.7(2)
N3 Mn1 N2 C10 -153.1(2)
N4 Mn1 N2 C10 -89.8(2)
N1 Mn1 N2 C10 -175.7(2)
N5 Mn1 N2 C6 -77.85(18)
N8 Mn1 N2 C6 -178.78(18)
N3 Mn1 N2 C6 31.9(3)
N4 Mn1 N2 C6 95.13(17)
N1 Mn1 N2 C6 9.24(16)
N5 Mn1 N3 C19 4.4(2)
N8 Mn1 N3 C19 106.6(2)
N2 Mn1 N3 C19 -107.2(2)
N4 Mn1 N3 C19 -177.0(2)
N1 Mn1 N3 C19 -86.0(2)
N5 Mn1 N3 C23 170.35(18)
N8 Mn1 N3 C23 -87.46(18)
N2 Mn1 N3 C23 58.7(2)
N4 Mn1 N3 C23 -11.08(16)
N1 Mn1 N3 C23 79.96(17)
N5 Mn1 N4 C28 -162.7(3)
N8 Mn1 N4 C28 -50.2(2)
N2 Mn1 N4 C28 38.9(2)
N3 Mn1 N4 C28 -167.1(2)
N1 Mn1 N4 C28 108.3(2)
N5 Mn1 N4 C24 9.0(4)
N8 Mn1 N4 C24 121.56(18)
N2 Mn1 N4 C24 -149.41(16)
N3 Mn1 N4 C24 4.66(16)
N1 Mn1 N4 C24 -80.01(17)
N8 Mn1 N5 N6 -12.3(5)
N2 Mn1 N5 N6 -103.6(5)
N3 Mn1 N5 N6 102.1(5)
N4 Mn1 N5 N6 98.0(5)
N1 Mn1 N5 N6 -173.2(5)
Mn1 N5 N6 N7 160(6)
N5 Mn1 N8 N9 120.0(10)
N2 Mn1 N8 N9 -140.8(11)
N3 Mn1 N8 N9 24.3(11)
N4 Mn1 N8 N9 -42.1(11)
N1 Mn1 N8 N9 -120.4(10)
Mn1 N8 N9 N10 -106(9)
C5 N1 C1 C2 0.8(4)
Mn1 N1 C1 C2 173.1(2)
N1 C1 C2 C3 -2.4(4)
C1 C2 C3 C4 1.6(4)
C1 C2 C3 C11 -178.7(3)
C2 C3 C4 C5 0.5(4)
C11 C3 C4 C5 -179.2(2)
C1 N1 C5 C4 1.3(3)
Mn1 N1 C5 C4 -171.69(18)
C1 N1 C5 C6 -175.8(2)
Mn1 N1 C5 C6 11.2(2)
C3 C4 C5 N1 -2.0(4)
C3 C4 C5 C6 174.9(2)
C10 N2 C6 C7 -0.2(3)
Mn1 N2 C6 C7 175.14(17)
C10 N2 C6 C5 177.7(2)
Mn1 N2 C6 C5 -7.0(3)
N1 C5 C6 N2 -3.1(3)
C4 C5 C6 N2 179.8(2)
N1 C5 C6 C7 174.7(2)
C4 C5 C6 C7 -2.4(4)
N2 C6 C7 C8 1.7(4)
C5 C6 C7 C8 -176.0(2)
C6 C7 C8 C9 -2.1(4)
C6 C7 C8 C15 178.1(2)
C7 C8 C9 C10 1.1(4)
C15 C8 C9 C10 -179.2(3)
C6 N2 C10 C9 -0.9(4)
Mn1 N2 C10 C9 -176.0(2)
C8 C9 C10 N2 0.4(5)
C2 C3 C11 C12 -119.6(3)
C4 C3 C11 C12 60.1(3)
C2 C3 C11 C13 1.6(4)
C4 C3 C11 C13 -178.8(3)
C2 C3 C11 C14 121.2(3)
C4 C3 C11 C14 -59.2(3)
C9 C8 C15 C16 3.8(5)
C7 C8 C15 C16 -176.5(3)
C9 C8 C15 C17 -117.2(3)
C7 C8 C15 C17 62.6(3)
C9 C8 C15 C18 124.9(3)
C7 C8 C15 C18 -55.3(4)
C23 N3 C19 C20 0.6(4)
Mn1 N3 C19 C20 166.7(2)
N3 C19 C20 C21 -0.8(4)
C19 C20 C21 C22 0.1(4)
C19 C20 C21 C29 178.1(3)
C20 C21 C22 C23 0.8(4)
C29 C21 C22 C23 -177.3(3)
C19 N3 C23 C22 0.3(3)
Mn1 N3 C23 C22 -166.40(17)
C19 N3 C23 C24 -177.6(2)
Mn1 N3 C23 C24 15.7(2)
C21 C22 C23 N3 -1.0(4)
C21 C22 C23 C24 176.7(2)
C28 N4 C24 C25 -1.9(3)
Mn1 N4 C24 C25 -174.16(17)
C28 N4 C24 C23 173.7(2)
Mn1 N4 C24 C23 1.5(3)
N3 C23 C24 N4 -11.1(3)
C22 C23 C24 N4 171.0(2)
N3 C23 C24 C25 164.5(2)
C22 C23 C24 C25 -13.4(4)
N4 C24 C25 C26 2.4(4)
C23 C24 C25 C26 -172.9(2)
C24 C25 C26 C27 -1.3(4)
C24 C25 C26 C33 178.8(3)
C25 C26 C27 C28 -0.1(4)
C33 C26 C27 C28 179.8(3)
C24 N4 C28 C27 0.5(4)
Mn1 N4 C28 C27 172.4(2)
C26 C27 C28 N4 0.6(4)
C20 C21 C29 C30 7.8(5)
C22 C21 C29 C30 -174.3(3)
C20 C21 C29 C31 -115.0(4)
C22 C21 C29 C31 62.9(4)
C20 C21 C29 C32 127.4(3)
C22 C21 C29 C32 -54.6(4)
C27 C26 C33 C34 13.6(6)
C25 C26 C33 C34 -166.5(5)
C27 C26 C33 C36 141.2(3)
C25 C26 C33 C36 -38.9(4)
C27 C26 C33 C35 -103.4(4)
C25 C26 C33 C35 76.6(4)
